data_7155663
loop_
_publ_author_name
'Varshnaya, Rohit Kumar'
'Banerjee, Prabal'

_publ_section_title
;
 Construction of Thiazines and Oxathianes via [3+3] Annulation of N
 Tosylaziridinedicarboxylates and Oxiranes with 1,4-dithian-2,5-diol :
 Application Towards the Synthesis of Bioactive Molecules
;
_journal_name_full 'Org. Biomol. Chem.'
_journal_paper_doi 10.1039/C7OB00941K
_journal_year 2017
_chemical_formula_moiety 'C24 H26 N2 O7 S2'
_chemical_formula_sum 'C24 H26 N2 O7 S2'
_chemical_formula_weight 518.59
_chemical_name_systematic
;
 ?
;
_space_group_crystal_system triclinic
_space_group_IT_number 2
_space_group_name_Hall '-P 1'
_space_group_name_H-M_alt 'P -1'
_symmetry_space_group_name_Hall '-P 1'
_symmetry_space_group_name_H-M 'P -1'
_atom_sites_solution_hydrogens geom
_audit_creation_method SHELXL-2014/7
_audit_update_record
;
2017-03-08 deposited with the CCDC.
2017-05-31 downloaded from the CCDC.
;
_cell_angle_alpha 79.589(4)
_cell_angle_beta 83.633(4)
_cell_angle_gamma 86.893(4)
_cell_formula_units_Z 2
_cell_length_a 7.9869(9)
_cell_length_b 9.5322(12)
_cell_length_c 16.242(2)
_cell_measurement_reflns_used 6000
_cell_measurement_temperature 293(2)
_cell_measurement_theta_max 28.3
_cell_measurement_theta_min 2.3
_cell_volume 1208.0(3)
_computing_cell_refinement 'APEX2 (Bruker, 2014.3);SAINT (Bruker, 2014)'
_computing_data_collection 'APEX2 (Bruker, 2014.3)'
_computing_data_reduction 'SHELXL-2014 (Sheldrick, 2014)'
_computing_molecular_graphics Ortep-3
_computing_publication_material 'WinGX(Farrugia, 2013)'
_computing_structure_refinement 'SHELXL-2014 (Sheldrick, 2014)'
_computing_structure_solution 'SHELXL-2014/7 (Sheldrick, 2014)'
_diffrn_ambient_temperature 293(2)
_diffrn_measured_fraction_theta_full 1.000
_diffrn_measured_fraction_theta_max 0.997
_diffrn_measurement_device_type 'Bruker D8 Venture PHOTON 100 diffractometer'
_diffrn_radiation_type MoK\a
_diffrn_radiation_wavelength 0.71073
_diffrn_reflns_av_R_equivalents 0.0303
_diffrn_reflns_av_unetI/netI 0.0145
_diffrn_reflns_Laue_measured_fraction_full 1.000
_diffrn_reflns_Laue_measured_fraction_max 0.997
_diffrn_reflns_limit_h_max 10
_diffrn_reflns_limit_h_min -10
_diffrn_reflns_limit_k_max 12
_diffrn_reflns_limit_k_min -12
_diffrn_reflns_limit_l_max 21
_diffrn_reflns_limit_l_min -21
_diffrn_reflns_number 62257
_diffrn_reflns_point_group_measured_fraction_full 1.000
_diffrn_reflns_point_group_measured_fraction_max 0.997
_diffrn_reflns_theta_full 25.242
_diffrn_reflns_theta_max 28.328
_diffrn_reflns_theta_min 2.321
_diffrn_source 'fine-focus sealed tube'
_exptl_absorpt_coefficient_mu 0.269
_exptl_absorpt_correction_T_max 0.7457
_exptl_absorpt_correction_T_min 0.6803
_exptl_absorpt_correction_type empirical
_exptl_crystal_colour colourless
_exptl_crystal_density_diffrn 1.426
_exptl_crystal_density_method 'not measured'
_exptl_crystal_description rectangular
_exptl_crystal_F_000 544
_exptl_crystal_size_max 0.32
_exptl_crystal_size_mid 0.23
_exptl_crystal_size_min 0.18
_refine_diff_density_max 0.505
_refine_diff_density_min -0.470
_refine_diff_density_rms 0.047
_refine_ls_extinction_method none
_refine_ls_goodness_of_fit_ref 1.056
_refine_ls_hydrogen_treatment constr
_refine_ls_matrix_type full
_refine_ls_number_parameters 316
_refine_ls_number_reflns 6000
_refine_ls_number_restraints 0
_refine_ls_restrained_S_all 1.056
_refine_ls_R_factor_all 0.0460
_refine_ls_R_factor_gt 0.0392
_refine_ls_shift/su_max 0.000
_refine_ls_shift/su_mean 0.000
_refine_ls_structure_factor_coef Fsqd
_refine_ls_weighting_details 'w=1/[\s^2^(Fo^2^)+(0.0543P)^2^+0.5545P] where P=(Fo^2^+2Fc^2^)/3'
_refine_ls_weighting_scheme calc
_refine_ls_wR_factor_gt 0.1072
_refine_ls_wR_factor_ref 0.1120
_reflns_Friedel_coverage 0.000
_reflns_number_gt 5279
_reflns_number_total 6000
_reflns_threshold_expression 'I > 2\s(I)'
_cod_data_source_file c7ob00941k2.cif
_cod_data_source_block shelx
_cod_database_code 7155663
_shelx_shelxl_version_number 2014/7
_shelx_space_group_comment
;
The symmetry employed for this shelxl refinement is uniquely defined
by the following loop, which should always be used as a source of
symmetry information in preference to the above space-group names.
They are only intended as comments.
;
_shelxl_version_number 2014-3

loop_
_space_group_symop_operation_xyz
'x, y, z'
'-x, -y, -z'

loop_
_atom_site_label
_atom_site_type_symbol
_atom_site_fract_x
_atom_site_fract_y
_atom_site_fract_z
_atom_site_U_iso_or_equiv
_atom_site_adp_type
_atom_site_occupancy
_atom_site_site_symmetry_order
_atom_site_calc_flag
_atom_site_refinement_flags_posn
_atom_site_refinement_flags_adp
S1 S 0.20699(5) 0.23401(4) 0.33471(2) 0.03142(10) Uani 1 1 d . .
S2 S 0.21995(6) 0.41841(5) 0.08744(3) 0.04433(12) Uani 1 1 d . .
O1 O 0.16004(16) 0.31025(13) 0.40232(7) 0.0410(3) Uani 1 1 d . .
O5 O 0.18394(15) 0.61876(12) 0.37400(7) 0.0365(3) Uani 1 1 d . .
O3 O -0.05526(14) 0.45663(12) 0.26939(8) 0.0389(3) Uani 1 1 d . .
O4 O 0.02203(14) 0.67909(12) 0.21222(7) 0.0371(3) Uani 1 1 d . .
O2 O 0.08808(15) 0.14764(13) 0.30928(9) 0.0442(3) Uani 1 1 d . .
O6 O 0.44454(15) 0.52435(14) 0.34839(8) 0.0443(3) Uani 1 1 d . .
O7 O 0.36247(17) 0.74021(13) 0.18679(9) 0.0477(3) Uani 1 1 d . .
H7 H 0.3831 0.7458 0.2344 0.072 Uiso 1 1 calc R U
N1 N 0.27920(15) 0.35541(13) 0.25284(7) 0.0279(2) Uani 1 1 d . .
C1 C 0.3871(2) 0.12496(16) 0.35569(10) 0.0333(3) Uani 1 1 d . .
C17 C 0.49312(18) 0.25429(15) 0.15196(9) 0.0293(3) Uani 1 1 d . .
C24 C 0.24115(18) 0.50855(15) 0.25239(9) 0.0273(3) Uani 1 1 d . .
C22 C 0.8153(2) 0.13854(17) 0.12024(11) 0.0371(3) Uani 1 1 d . .
C21 C 0.6852(2) 0.10483(19) 0.07748(11) 0.0414(4) Uani 1 1 d . .
H21 H 0.7059 0.0440 0.0384 0.050 Uiso 1 1 calc R U
C20 C 0.7857(2) 0.23127(18) 0.17755(11) 0.0386(4) Uani 1 1 d . .
H20 H 0.8733 0.2546 0.2053 0.046 Uiso 1 1 calc R U
C3 C 0.4087(2) -0.00342(17) 0.32654(11) 0.0398(4) Uani 1 1 d . .
H3 H 0.3261 -0.0345 0.2986 0.048 Uiso 1 1 calc R U
C6 C 0.6800(2) -0.04026(18) 0.38108(11) 0.0409(4) Uani 1 1 d . .
C14 C 0.3578(2) 0.59506(17) 0.17928(10) 0.0363(3) Uani 1 1 d . .
H14 H 0.4723 0.5549 0.1852 0.044 Uiso 1 1 calc R U
C11 C 0.05121(19) 0.54236(15) 0.24652(9) 0.0289(3) Uani 1 1 d . .
C18 C 0.6244(2) 0.28876(17) 0.19305(10) 0.0352(3) Uani 1 1 d . .
H18 H 0.6041 0.3510 0.2313 0.042 Uiso 1 1 calc R U
C2 C 0.5087(2) 0.17139(19) 0.39816(12) 0.0438(4) Uani 1 1 d . .
H2 H 0.4926 0.2570 0.4183 0.053 Uiso 1 1 calc R U
C16 C 0.31027(18) 0.30114(16) 0.17269(9) 0.0298(3) Uani 1 1 d . .
H16 H 0.2467 0.2136 0.1817 0.036 Uiso 1 1 calc R U
C12 C -0.1536(2) 0.7198(2) 0.19930(12) 0.0438(4) Uani 1 1 d . .
H12A H -0.1747 0.8194 0.2038 0.053 Uiso 1 1 calc R U
H12B H -0.2276 0.6630 0.2426 0.053 Uiso 1 1 calc R U
C19 C 0.5256(2) 0.16264(18) 0.09368(10) 0.0379(3) Uani 1 1 d . .
H19 H 0.4384 0.1403 0.0654 0.045 Uiso 1 1 calc R U
N2 N 1.1106(2) 0.0175(2) 0.10059(14) 0.0648(5) Uani 1 1 d . .
C8 C 0.30206(19) 0.54949(16) 0.33200(10) 0.0316(3) Uani 1 1 d . .
C9 C 0.2309(3) 0.6618(2) 0.45050(11) 0.0447(4) Uani 1 1 d . .
H9A H 0.1526 0.7366 0.4656 0.054 Uiso 1 1 calc R U
H9B H 0.3426 0.7006 0.4390 0.054 Uiso 1 1 calc R U
C7 C 0.8405(3) -0.1273(2) 0.39478(14) 0.0553(5) Uani 1 1 d . .
H7A H 0.9107 -0.0794 0.4244 0.083 Uiso 1 1 calc R U
H7B H 0.8143 -0.2194 0.4273 0.083 Uiso 1 1 calc R U
H7C H 0.8990 -0.1387 0.3414 0.083 Uiso 1 1 calc R U
C5 C 0.6541(3) 0.0886(2) 0.41003(12) 0.0481(4) Uani 1 1 d . .
H5 H 0.7366 0.1197 0.4380 0.058 Uiso 1 1 calc R U
C4 C 0.5557(2) -0.08474(18) 0.33974(12) 0.0436(4) Uani 1 1 d . .
H4 H 0.5710 -0.1711 0.3204 0.052 Uiso 1 1 calc R U
C10 C 0.2303(3) 0.5405(2) 0.52301(12) 0.0497(4) Uani 1 1 d . .
H10A H 0.2616 0.5736 0.5714 0.075 Uiso 1 1 calc R U
H10B H 0.1194 0.5029 0.5354 0.075 Uiso 1 1 calc R U
H10C H 0.3093 0.4669 0.5088 0.075 Uiso 1 1 calc R U
C23 C 0.9811(2) 0.0723(2) 0.10797(13) 0.0457(4) Uani 1 1 d . .
C15 C 0.3199(3) 0.5818(2) 0.09117(11) 0.0500(5) Uani 1 1 d . .
H15A H 0.4246 0.5870 0.0544 0.060 Uiso 1 1 calc R U
H15B H 0.2473 0.6619 0.0699 0.060 Uiso 1 1 calc R U
C13 C -0.1906(3) 0.6972(3) 0.11477(14) 0.0632(6) Uani 1 1 d . .
H13A H -0.3062 0.7244 0.1072 0.095 Uiso 1 1 calc R U
H13B H -0.1183 0.7544 0.0720 0.095 Uiso 1 1 calc R U
H13C H -0.1711 0.5984 0.1106 0.095 Uiso 1 1 calc R U

loop_
_atom_site_aniso_label
_atom_site_aniso_U_11
_atom_site_aniso_U_22
_atom_site_aniso_U_33
_atom_site_aniso_U_23
_atom_site_aniso_U_13
_atom_site_aniso_U_12
S1 0.03213(19) 0.02903(18) 0.03151(19) -0.00374(13) 0.00007(14) 0.00093(14)
S2 0.0450(2) 0.0582(3) 0.0316(2) -0.01169(18) -0.01112(17) 0.0097(2)
O1 0.0491(7) 0.0396(6) 0.0306(6) -0.0052(5) 0.0055(5) 0.0081(5)
O5 0.0415(6) 0.0378(6) 0.0345(6) -0.0162(5) -0.0116(5) 0.0090(5)
O3 0.0306(6) 0.0380(6) 0.0478(7) -0.0080(5) -0.0024(5) -0.0010(5)
O4 0.0346(6) 0.0325(5) 0.0432(6) -0.0031(5) -0.0091(5) 0.0056(4)
O2 0.0371(6) 0.0377(6) 0.0569(8) -0.0038(5) -0.0057(5) -0.0071(5)
O6 0.0341(6) 0.0539(7) 0.0499(7) -0.0178(6) -0.0145(5) 0.0043(5)
O7 0.0496(7) 0.0335(6) 0.0585(8) -0.0027(5) -0.0052(6) -0.0073(5)
N1 0.0322(6) 0.0262(6) 0.0252(6) -0.0067(4) -0.0002(5) 0.0025(5)
C1 0.0384(8) 0.0276(7) 0.0325(7) -0.0036(6) -0.0031(6) 0.0040(6)
C17 0.0298(7) 0.0302(7) 0.0281(7) -0.0079(5) 0.0005(5) 0.0003(5)
C24 0.0284(7) 0.0268(6) 0.0270(7) -0.0066(5) -0.0033(5) 0.0016(5)
C22 0.0320(8) 0.0352(8) 0.0430(9) -0.0097(6) 0.0045(6) 0.0008(6)
C21 0.0423(9) 0.0447(9) 0.0407(9) -0.0218(7) 0.0024(7) 0.0027(7)
C20 0.0310(8) 0.0390(8) 0.0490(9) -0.0158(7) -0.0048(7) -0.0002(6)
C3 0.0413(9) 0.0306(8) 0.0484(9) -0.0108(7) -0.0025(7) -0.0017(6)
C6 0.0449(9) 0.0342(8) 0.0385(8) 0.0025(6) -0.0009(7) 0.0072(7)
C14 0.0341(8) 0.0326(7) 0.0391(8) -0.0015(6) 0.0020(6) -0.0012(6)
C11 0.0324(7) 0.0309(7) 0.0250(6) -0.0094(5) -0.0047(5) 0.0034(6)
C18 0.0339(8) 0.0358(8) 0.0394(8) -0.0168(6) -0.0033(6) 0.0020(6)
C2 0.0549(10) 0.0352(8) 0.0459(9) -0.0151(7) -0.0177(8) 0.0097(7)
C16 0.0295(7) 0.0339(7) 0.0282(7) -0.0116(6) -0.0031(5) 0.0003(6)
C12 0.0356(8) 0.0434(9) 0.0504(10) -0.0040(7) -0.0094(7) 0.0115(7)
C19 0.0359(8) 0.0447(9) 0.0374(8) -0.0192(7) -0.0038(6) 0.0003(7)
N2 0.0390(9) 0.0767(13) 0.0860(14) -0.0406(11) 0.0005(9) 0.0082(8)
C8 0.0340(8) 0.0292(7) 0.0334(7) -0.0082(6) -0.0077(6) 0.0006(6)
C9 0.0567(11) 0.0448(9) 0.0397(9) -0.0219(7) -0.0154(8) 0.0051(8)
C7 0.0511(11) 0.0463(10) 0.0628(12) 0.0018(9) -0.0075(9) 0.0145(9)
C5 0.0537(11) 0.0445(9) 0.0499(10) -0.0118(8) -0.0230(8) 0.0108(8)
C4 0.0454(9) 0.0288(7) 0.0553(10) -0.0097(7) 0.0026(8) 0.0029(7)
C10 0.0479(10) 0.0674(12) 0.0366(9) -0.0133(8) -0.0082(7) -0.0060(9)
C23 0.0367(9) 0.0471(10) 0.0557(11) -0.0213(8) 0.0046(8) 0.0004(7)
C15 0.0627(12) 0.0493(10) 0.0320(8) 0.0012(7) 0.0055(8) 0.0028(9)
C13 0.0552(12) 0.0791(15) 0.0560(12) -0.0043(11) -0.0236(10) 0.0012(11)

loop_
_atom_type_symbol
_atom_type_description
_atom_type_scat_dispersion_real
_atom_type_scat_dispersion_imag
_atom_type_scat_source
C C 0.0033 0.0016 'International Tables Vol C Tables 4.2.6.8 and 6.1.1.4'
H H 0.0000 0.0000 'International Tables Vol C Tables 4.2.6.8 and 6.1.1.4'
N N 0.0061 0.0033 'International Tables Vol C Tables 4.2.6.8 and 6.1.1.4'
O O 0.0106 0.0060 'International Tables Vol C Tables 4.2.6.8 and 6.1.1.4'
S S 0.1246 0.1234 'International Tables Vol C Tables 4.2.6.8 and 6.1.1.4'

loop_
_geom_angle_atom_site_label_1
_geom_angle_atom_site_label_2
_geom_angle_atom_site_label_3
_geom_angle
O1 S1 O2 120.35(8)
O1 S1 N1 105.96(7)
O2 S1 N1 109.87(7)
O1 S1 C1 109.63(8)
O2 S1 C1 107.06(8)
N1 S1 C1 102.57(7)
C15 S2 C16 99.97(8)
C8 O5 C9 116.13(13)
C11 O4 C12 115.66(13)
C14 O7 H7 109.5
C24 N1 C16 120.11(11)
C24 N1 S1 120.33(9)
C16 N1 S1 114.11(9)
C3 C1 C2 120.99(15)
C3 C1 S1 119.51(13)
C2 C1 S1 119.45(12)
C18 C17 C19 119.19(14)
C18 C17 C16 123.15(13)
C19 C17 C16 117.43(13)
N1 C24 C11 110.21(12)
N1 C24 C8 108.93(11)
C11 C24 C8 112.43(11)
N1 C24 C14 108.07(11)
C11 C24 C14 113.95(12)
C8 C24 C14 102.89(12)
C20 C22 C21 120.59(15)
C20 C22 C23 119.23(16)
C21 C22 C23 120.13(15)
C19 C21 C22 119.27(15)
C19 C21 H21 120.4
C22 C21 H21 120.4
C18 C20 C22 119.44(15)
C18 C20 H20 120.3
C22 C20 H20 120.3
C1 C3 C4 118.83(16)
C1 C3 H3 120.6
C4 C3 H3 120.6
C4 C6 C5 118.39(16)
C4 C6 C7 121.65(17)
C5 C6 C7 119.96(18)
O7 C14 C15 110.52(14)
O7 C14 C24 112.11(13)
C15 C14 C24 114.82(14)
O7 C14 H14 106.3
C15 C14 H14 106.3
C24 C14 H14 106.3
O3 C11 O4 124.70(14)
O3 C11 C24 123.84(13)
O4 C11 C24 111.45(12)
C20 C18 C17 120.60(14)
C20 C18 H18 119.7
C17 C18 H18 119.7
C5 C2 C1 118.93(16)
C5 C2 H2 120.5
C1 C2 H2 120.5
N1 C16 C17 113.62(12)
N1 C16 S2 112.32(10)
C17 C16 S2 114.34(10)
N1 C16 H16 105.1
C17 C16 H16 105.1
S2 C16 H16 105.1
O4 C12 C13 110.45(16)
O4 C12 H12A 109.6
C13 C12 H12A 109.6
O4 C12 H12B 109.6
C13 C12 H12B 109.6
H12A C12 H12B 108.1
C21 C19 C17 120.90(15)
C21 C19 H19 119.5
C17 C19 H19 119.5
O6 C8 O5 126.27(14)
O6 C8 C24 121.18(14)
O5 C8 C24 112.46(12)
O5 C9 C10 112.49(15)
O5 C9 H9A 109.1
C10 C9 H9A 109.1
O5 C9 H9B 109.1
C10 C9 H9B 109.1
H9A C9 H9B 107.8
C6 C7 H7A 109.5
C6 C7 H7B 109.5
H7A C7 H7B 109.5
C6 C7 H7C 109.5
H7A C7 H7C 109.5
H7B C7 H7C 109.5
C2 C5 C6 121.44(17)
C2 C5 H5 119.3
C6 C5 H5 119.3
C6 C4 C3 121.41(16)
C6 C4 H4 119.3
C3 C4 H4 119.3
C9 C10 H10A 109.5
C9 C10 H10B 109.5
H10A C10 H10B 109.5
C9 C10 H10C 109.5
H10A C10 H10C 109.5
H10B C10 H10C 109.5
N2 C23 C22 177.9(2)
C14 C15 S2 113.39(12)
C14 C15 H15A 108.9
S2 C15 H15A 108.9
C14 C15 H15B 108.9
S2 C15 H15B 108.9
H15A C15 H15B 107.7
C12 C13 H13A 109.5
C12 C13 H13B 109.5
H13A C13 H13B 109.5
C12 C13 H13C 109.5
H13A C13 H13C 109.5
H13B C13 H13C 109.5

loop_
_geom_bond_atom_site_label_1
_geom_bond_atom_site_label_2
_geom_bond_distance
S1 O1 1.4291(12)
S1 O2 1.4300(13)
S1 N1 1.6691(13)
S1 C1 1.7563(16)
S2 C15 1.802(2)
S2 C16 1.8062(16)
O5 C8 1.3205(19)
O5 C9 1.4688(19)
O3 C11 1.1935(19)
O4 C11 1.3405(18)
O4 C12 1.4624(19)
O6 C8 1.1992(19)
O7 C14 1.414(2)
O7 H7 0.8200
N1 C24 1.4737(18)
N1 C16 1.4770(17)
C1 C3 1.386(2)
C1 C2 1.386(2)
C17 C18 1.387(2)
C17 C19 1.395(2)
C17 C16 1.523(2)
C24 C11 1.543(2)
C24 C8 1.550(2)
C24 C14 1.563(2)
C22 C20 1.389(2)
C22 C21 1.393(2)
C22 C23 1.445(2)
C21 C19 1.378(2)
C21 H21 0.9300
C20 C18 1.387(2)
C20 H20 0.9300
C3 C4 1.386(2)
C3 H3 0.9300
C6 C4 1.383(3)
C6 C5 1.390(3)
C6 C7 1.505(2)
C14 C15 1.524(3)
C14 H14 0.9800
C18 H18 0.9300
C2 C5 1.380(2)
C2 H2 0.9300
C16 H16 0.9800
C12 C13 1.491(3)
C12 H12A 0.9700
C12 H12B 0.9700
C19 H19 0.9300
N2 C23 1.137(2)
C9 C10 1.494(3)
C9 H9A 0.9700
C9 H9B 0.9700
C7 H7A 0.9600
C7 H7B 0.9600
C7 H7C 0.9600
C5 H5 0.9300
C4 H4 0.9300
C10 H10A 0.9600
C10 H10B 0.9600
C10 H10C 0.9600
C15 H15A 0.9700
C15 H15B 0.9700
C13 H13A 0.9600
C13 H13B 0.9600
C13 H13C 0.9600

loop_
_geom_torsion_atom_site_label_1
_geom_torsion_atom_site_label_2
_geom_torsion_atom_site_label_3
_geom_torsion_atom_site_label_4
_geom_torsion
O1 S1 N1 C24 -17.20(13)
O2 S1 N1 C24 114.27(12)
C1 S1 N1 C24 -132.14(11)
O1 S1 N1 C16 -171.18(10)
O2 S1 N1 C16 -39.71(12)
C1 S1 N1 C16 73.88(11)
O1 S1 C1 C3 148.16(14)
O2 S1 C1 C3 16.06(16)
N1 S1 C1 C3 -99.59(14)
O1 S1 C1 C2 -34.48(16)
O2 S1 C1 C2 -166.58(14)
N1 S1 C1 C2 77.77(15)
C16 N1 C24 C11 84.66(15)
S1 N1 C24 C11 -67.77(14)
C16 N1 C24 C8 -151.55(12)
S1 N1 C24 C8 56.02(15)
C16 N1 C24 C14 -40.45(17)
S1 N1 C24 C14 167.12(10)
C20 C22 C21 C19 -1.1(3)
C23 C22 C21 C19 176.25(17)
C21 C22 C20 C18 1.0(3)
C23 C22 C20 C18 -176.38(17)
C2 C1 C3 C4 -0.7(3)
S1 C1 C3 C4 176.63(13)
N1 C24 C14 O7 -164.79(13)
C11 C24 C14 O7 72.35(17)
C8 C24 C14 O7 -49.66(16)
N1 C24 C14 C15 68.00(17)
C11 C24 C14 C15 -54.87(18)
C8 C24 C14 C15 -176.87(14)
C12 O4 C11 O3 -3.1(2)
C12 O4 C11 C24 176.52(12)
N1 C24 C11 O3 25.04(19)
C8 C24 C11 O3 -96.69(17)
C14 C24 C11 O3 146.73(15)
N1 C24 C11 O4 -154.57(12)
C8 C24 C11 O4 83.70(15)
C14 C24 C11 O4 -32.88(16)
C22 C20 C18 C17 0.1(3)
C19 C17 C18 C20 -1.0(2)
C16 C17 C18 C20 173.42(15)
C3 C1 C2 C5 1.0(3)
S1 C1 C2 C5 -176.31(15)
C24 N1 C16 C17 109.62(14)
S1 N1 C16 C17 -96.34(13)
C24 N1 C16 S2 -22.13(16)
S1 N1 C16 S2 131.92(9)
C18 C17 C16 N1 -14.0(2)
C19 C17 C16 N1 160.51(14)
C18 C17 C16 S2 116.73(15)
C19 C17 C16 S2 -68.74(17)
C15 S2 C16 N1 56.22(12)
C15 S2 C16 C17 -75.16(12)
C11 O4 C12 C13 -89.49(19)
C22 C21 C19 C17 0.1(3)
C18 C17 C19 C21 0.9(3)
C16 C17 C19 C21 -173.85(16)
C9 O5 C8 O6 -3.5(2)
C9 O5 C8 C24 -179.99(13)
N1 C24 C8 O6 54.04(19)
C11 C24 C8 O6 176.50(14)
C14 C24 C8 O6 -60.47(18)
N1 C24 C8 O5 -129.22(13)
C11 C24 C8 O5 -6.76(18)
C14 C24 C8 O5 116.27(14)
C8 O5 C9 C10 -77.5(2)
C1 C2 C5 C6 -0.6(3)
C4 C6 C5 C2 -0.1(3)
C7 C6 C5 C2 179.68(19)
C5 C6 C4 C3 0.4(3)
C7 C6 C4 C3 -179.34(17)
C1 C3 C4 C6 0.0(3)
O7 C14 C15 S2 -153.60(12)
C24 C14 C15 S2 -25.58(19)
C16 S2 C15 C14 -30.78(15)
